data_1531813
loop_
_publ_author_name
'Lissner, F.'
'Schleid, T.'

_publ_section_title
;
 Na Zr2 N2 S Cl: ein flussmittelstabilisiertes Derivat von Zirconium(IV) -
 Nitridsulfid (Zr2 N2 S)
;
_journal_name_full 'Zeitschrift fuer Anorganische und Allgemeine Chemie'
_journal_page_first 2307
_journal_page_last 2309
_journal_volume 627
_journal_year 2001
_chemical_formula_sum 'Cl N2 Na S Zr2'
_chemical_name_systematic 'Na Zr2 N2 S Cl'
_space_group_IT_number 166
_symmetry_space_group_name_Hall '-R 3 2"'
_symmetry_space_group_name_H-M 'R -3 m :H'
_cell_angle_alpha 90
_cell_angle_beta 90
_cell_angle_gamma 120
_cell_formula_units_Z 3
_cell_length_a 3.6356
_cell_length_b 3.6356
_cell_length_c 29.512
_cell_volume 337.817
_citation_journal_id_ASTM ZAACAB
_cod_data_source_file Lissner_ZAACAB_2001_36.cif
_cod_data_source_block Cl1N2Na1S1Zr2
_cod_original_formula_sum 'Cl1 N2 Na1 S1 Zr2'
_cod_database_code 1531813

loop_
_symmetry_equiv_pos_as_xyz
x,y,z
-y,x-y,z
-x+y,-x,z
y,x,-z
-x,-x+y,-z
x-y,-y,-z
-x,-y,-z
y,-x+y,-z
x-y,x,-z
-y,-x,z
x,x-y,z
-x+y,y,z
x+2/3,y+1/3,z+1/3
-y+2/3,x-y+1/3,z+1/3
-x+y+2/3,-x+1/3,z+1/3
y+2/3,x+1/3,-z+1/3
-x+2/3,-x+y+1/3,-z+1/3
x-y+2/3,-y+1/3,-z+1/3
-x+2/3,-y+1/3,-z+1/3
y+2/3,-x+y+1/3,-z+1/3
x-y+2/3,x+1/3,-z+1/3
-y+2/3,-x+1/3,z+1/3
x+2/3,x-y+1/3,z+1/3
-x+y+2/3,y+1/3,z+1/3
x+1/3,y+2/3,z+2/3
-y+1/3,x-y+2/3,z+2/3
-x+y+1/3,-x+2/3,z+2/3
y+1/3,x+2/3,-z+2/3
-x+1/3,-x+y+2/3,-z+2/3
x-y+1/3,-y+2/3,-z+2/3
-x+1/3,-y+2/3,-z+2/3
y+1/3,-x+y+2/3,-z+2/3
x-y+1/3,x+2/3,-z+2/3
-y+1/3,-x+2/3,z+2/3
x+1/3,x-y+2/3,z+2/3
-x+y+1/3,y+2/3,z+2/3

loop_
_atom_site_label
_atom_site_type_symbol
_atom_site_fract_x
_atom_site_fract_y
_atom_site_fract_z
_atom_site_occupancy
_atom_site_U_iso_or_equiv
Zr1 Zr+4 0 0 0.21377 1 0.0
N1 N-3 0 0 0.1393 1 0.0
Cl1 Cl-1 0 0 0.39733 0.5 0.0
Na1 Na+1 0 0 0 1 0.0
S1 S-2 0 0 0.39733 0.5 0.0
